data_4317377
loop_
_publ_author_name
'Sergey V. Krivovichev'
'Christopher L. Cahill'
'Peter C. Burns'

_publ_contact_author
;
       Cahill, Christopher L.
       Department of Chemistry
       The George Washington University
       Washington, DC 20052
       United States of America
;
_publ_contact_author_email cahill@gwu.edu
_publ_contact_author_fax '219 994-5873'
_publ_contact_author_phone '202 994-6959'
_publ_section_title
;
 Syntheses and Crystal Structures of Two Topologically Related
 Modifications of Cs2[(UO2)2(MoO4)3]
;
_journal_name_full 'Inorganic Chemistry'
_journal_page_first 34
_journal_page_last 39
_journal_paper_doi 10.1021/ic010345y
_journal_volume 41
_journal_year 2002
_chemical_compound_source synthetic
_chemical_formula_structural 'Cs2 [(UO2)2 (MoO4)3]'
_chemical_formula_sum 'Cs2 Mo3 O16 U2'
_chemical_formula_weight 1285.62
_space_group_IT_number 33
_symmetry_cell_setting orthorhombic
_symmetry_Int_Tables_number 33
_symmetry_space_group_name_Hall 'P 2c -2n'
_symmetry_space_group_name_H-M 'P n a 21'
_atom_sites_solution_hydrogens geom
_atom_sites_solution_primary direct
_atom_sites_solution_secondary difmap
_audit_creation_method SHELXL
_cell_angle_alpha 90.00
_cell_angle_beta 90.00
_cell_angle_gamma 90.00
_cell_formula_units_Z 4
_cell_length_a 20.4302(15)
_cell_length_b 8.5552(7)
_cell_length_c 9.8549(7)
_cell_measurement_reflns_used 4171
_cell_measurement_temperature 293(2)
_cell_measurement_theta_max 28.28
_cell_measurement_theta_min 1.99
_cell_volume 1722.5(2)
_computing_cell_refinement 'SMART-NT v5.0 (Bruker, 1998)'
_computing_data_collection 'SMART-NT v5.0 (Bruker, 1998)'
_computing_data_reduction 'SAINT-NT v5.0 (Bruker, 1998)'
_computing_molecular_graphics 'CrystalMaker v3 (Palmer, 1998)'
_computing_publication_material 'SHELXTL-NT (Bruker, 1998)'
_computing_structure_refinement 'SHELXTL-NT (Bruker, 1998)'
_computing_structure_solution 'SHELXTL-NT (Bruker, 1998)'
_diffrn_ambient_temperature 293(2)
_diffrn_measured_fraction_theta_full 0.982
_diffrn_measured_fraction_theta_max 0.982
_diffrn_measurement_device_type 'Siemens PLATFORM with SMART CCD detector'
_diffrn_measurement_method \w
_diffrn_radiation_monochromator graphite
_diffrn_radiation_source 'sealed tube'
_diffrn_radiation_type MoK\a
_diffrn_radiation_wavelength 0.71073
_diffrn_reflns_av_R_equivalents 0.0542
_diffrn_reflns_av_sigmaI/netI 0.0681
_diffrn_reflns_limit_h_max 27
_diffrn_reflns_limit_h_min -26
_diffrn_reflns_limit_k_max 7
_diffrn_reflns_limit_k_min -11
_diffrn_reflns_limit_l_max 11
_diffrn_reflns_limit_l_min -12
_diffrn_reflns_number 10330
_diffrn_reflns_theta_full 28.28
_diffrn_reflns_theta_max 28.28
_diffrn_reflns_theta_min 1.99
_exptl_absorpt_coefficient_mu 25.099
_exptl_absorpt_correction_T_max 0.605
_exptl_absorpt_correction_T_min 0.242
_exptl_absorpt_correction_type psi-scan
_exptl_absorpt_process_details 'crystal was modelled as an ellipsoid'
_exptl_crystal_colour 'greenish yellow'
_exptl_crystal_density_diffrn 4.958
_exptl_crystal_density_method 'not measured'
_exptl_crystal_description 'bladed crystals'
_exptl_crystal_F_000 2192
_exptl_crystal_size_max 0.34
_exptl_crystal_size_mid 0.05
_exptl_crystal_size_min 0.02
_refine_diff_density_max 1.939
_refine_diff_density_min -1.135
_refine_diff_density_rms 0.268
_refine_ls_abs_structure_details 'Flack H D (1983), Acta Cryst. A39, 876-881'
_refine_ls_abs_structure_Flack -0.004(5)
_refine_ls_extinction_coef 0.00108(3)
_refine_ls_extinction_expression Fc^*^=kFc[1+0.001xFc^2^\l^3^/sin(2\q)]^-1/4^
_refine_ls_extinction_method SHELXL
_refine_ls_goodness_of_fit_ref 0.919
_refine_ls_hydrogen_treatment mixed
_refine_ls_matrix_type full
_refine_ls_number_parameters 209
_refine_ls_number_reflns 4015
_refine_ls_number_restraints 1
_refine_ls_restrained_S_all 0.919
_refine_ls_R_factor_all 0.0432
_refine_ls_R_factor_gt 0.0295
_refine_ls_shift/su_max 0.001
_refine_ls_shift/su_mean 0.000
_refine_ls_structure_factor_coef Fsqd
_refine_ls_weighting_details 'calc w=1/[\s^2^(Fo^2^)+(0.0151P)^2^+0.0000P] where P=(Fo^2^+2Fc^2^)/3'
_refine_ls_weighting_scheme calc
_refine_ls_wR_factor_gt 0.0489
_refine_ls_wR_factor_ref 0.0513
_reflns_number_gt 3357
_reflns_number_total 4015
_reflns_threshold_expression >2sigma(I)
_cod_data_source_file ic010345y_1.cif
_cod_data_source_block alpha-Cs2[(UO2)2(MoO4)3]
_cod_original_formula_sum 'Cs2 U2 Mo3 O16'
_cod_database_code 4317377

loop_
_symmetry_equiv_pos_as_xyz
'x, y, z'
'-x, -y, z+1/2'
'x+1/2, -y+1/2, z'
'-x+1/2, y+1/2, z+1/2'

loop_
_atom_site_label
_atom_site_type_symbol
_atom_site_fract_x
_atom_site_fract_y
_atom_site_fract_z
_atom_site_U_iso_or_equiv
_atom_site_adp_type
_atom_site_occupancy
_atom_site_symmetry_multiplicity
_atom_site_calc_flag
_atom_site_refinement_flags
_atom_site_disorder_assembly
_atom_site_disorder_group
U1 U 0.778495(18) 0.76241(5) 0.59221(4) 0.01437(10) Uani 1 1 d . . .
U2 U 0.526375(19) 1.16643(5) 0.67909(4) 0.01559(10) Uani 1 1 d . . .
Mo1 Mo 0.53409(4) 1.24475(12) 1.05912(9) 0.0169(2) Uani 1 1 d . . .
Mo2 Mo 0.63459(4) 0.98021(12) 0.37868(10) 0.0156(2) Uani 1 1 d . . .
Mo3 Mo 0.69266(4) 0.40935(12) 0.73649(10) 0.0177(2) Uani 1 1 d . . .
Cs1 Cs 0.64405(4) 0.78441(9) 0.93768(9) 0.03010(19) Uani 1 1 d . . .
Cs2 Cs 0.60640(4) 0.50559(11) 0.39017(8) 0.0332(2) Uani 1 1 d . . .
O1 O 0.6809(3) 0.8513(10) 0.4792(8) 0.027(2) Uani 1 1 d . . .
O2 O 0.6924(3) 0.5978(9) 0.6586(8) 0.0233(18) Uani 1 1 d . . .
O3 O 0.5313(3) 1.0385(9) 1.0720(8) 0.0265(19) Uani 1 1 d . . .
O4 O 0.5863(4) 1.1018(11) 0.4802(8) 0.034(2) Uani 1 1 d . . .
O5 O 0.7611(3) 0.9079(9) 0.7150(7) 0.0232(19) Uani 1 1 d . . .
O6 O 0.5664(4) 1.0158(10) 0.7694(7) 0.028(2) Uani 1 1 d . . .
O7 O 0.5232(3) 1.3055(9) 0.8872(7) 0.0242(18) Uani 1 1 d . . .
O8 O 0.4721(3) 1.3250(10) 1.1491(8) 0.031(2) Uani 1 1 d . . .
O9 O 0.6913(3) 0.4325(9) 0.9158(7) 0.0207(18) Uani 1 1 d . . .
O10 O 0.6100(3) 1.3153(10) 1.1261(7) 0.0218(18) Uani 1 1 d . . .
O11 O 0.6217(3) 0.3112(10) 0.6791(10) 0.034(2) Uani 1 1 d . . .
O12 O 0.6863(3) 1.0968(10) 0.2781(7) 0.025(2) Uani 1 1 d . . .
O13 O 0.7583(4) 0.3035(9) 0.6848(10) 0.034(2) Uani 1 1 d . . .
O14 O 0.4871(3) 1.3160(9) 0.5854(8) 0.0252(19) Uani 1 1 d . . .
O15 O 0.7979(4) 0.6150(10) 0.4735(8) 0.029(2) Uani 1 1 d . . .
O16 O 0.5823(4) 0.8663(10) 0.2803(8) 0.032(2) Uani 1 1 d . . .

loop_
_atom_site_aniso_label
_atom_site_aniso_U_11
_atom_site_aniso_U_22
_atom_site_aniso_U_33
_atom_site_aniso_U_23
_atom_site_aniso_U_13
_atom_site_aniso_U_12
U1 0.01351(18) 0.0151(2) 0.01447(19) 0.0029(2) -0.00071(19) 0.00001(17)
U2 0.01428(18) 0.0162(2) 0.01631(18) 0.0010(2) -0.0007(2) -0.00152(17)
Mo1 0.0122(4) 0.0193(6) 0.0193(6) 0.0016(4) -0.0017(4) -0.0001(4)
Mo2 0.0120(4) 0.0188(6) 0.0161(4) 0.0055(4) 0.0006(4) -0.0008(4)
Mo3 0.0167(5) 0.0183(6) 0.0182(5) 0.0043(4) -0.0009(4) -0.0047(4)
Cs1 0.0297(4) 0.0240(5) 0.0366(4) 0.0002(4) 0.0044(4) 0.0028(3)
Cs2 0.0381(4) 0.0333(5) 0.0282(4) -0.0041(4) -0.0003(4) 0.0114(4)
O1 0.013(4) 0.033(6) 0.035(5) 0.013(4) -0.007(3) 0.000(4)
O2 0.019(4) 0.029(5) 0.022(4) 0.003(4) -0.003(4) -0.002(3)
O3 0.030(4) 0.015(4) 0.035(5) 0.009(4) 0.008(4) -0.007(3)
O4 0.030(5) 0.035(6) 0.036(5) 0.002(4) 0.006(4) 0.005(4)
O5 0.021(4) 0.019(5) 0.029(5) 0.005(4) 0.000(3) 0.001(4)
O6 0.029(4) 0.029(5) 0.027(5) -0.006(4) -0.008(4) 0.004(4)
O7 0.033(4) 0.018(5) 0.021(4) 0.002(4) -0.002(4) 0.003(4)
O8 0.017(4) 0.035(5) 0.041(6) -0.006(4) 0.004(4) 0.007(4)
O9 0.026(4) 0.022(5) 0.014(4) 0.013(3) -0.004(3) -0.002(3)
O10 0.013(4) 0.028(5) 0.024(4) -0.001(4) -0.004(3) 0.002(3)
O11 0.024(4) 0.029(5) 0.048(5) -0.006(5) -0.005(4) -0.013(4)
O12 0.019(4) 0.034(5) 0.021(4) 0.011(4) 0.003(3) -0.002(4)
O13 0.038(5) 0.025(5) 0.039(5) 0.006(5) 0.009(4) 0.014(4)
O14 0.018(4) 0.019(5) 0.038(5) 0.009(5) -0.001(4) -0.006(3)
O15 0.033(5) 0.020(5) 0.035(5) 0.000(4) 0.000(4) -0.007(4)
O16 0.032(5) 0.031(6) 0.032(5) -0.003(4) -0.011(4) -0.007(4)

loop_
_atom_type_symbol
_atom_type_description
_atom_type_scat_dispersion_real
_atom_type_scat_dispersion_imag
_atom_type_scat_source
O O 0.0106 0.0060 'International Tables Vol C Tables 4.2.6.8 and 6.1.1.4'
Mo Mo -1.6832 0.6857 'International Tables Vol C Tables 4.2.6.8 and 6.1.1.4'
Cs Cs -0.3680 2.1192 'International Tables Vol C Tables 4.2.6.8 and 6.1.1.4'
U U -9.6767 9.6646 'International Tables Vol C Tables 4.2.6.8 and 6.1.1.4'

loop_
_geom_angle_atom_site_label_1
_geom_angle_atom_site_label_2
_geom_angle_atom_site_label_3
_geom_angle
_geom_angle_site_symmetry_1
_geom_angle_site_symmetry_3
_geom_angle_publ_flag
O15 U1 O5 178.1(4) . . ?
O15 U1 O2 85.6(3) . . ?
O5 U1 O2 94.6(3) . . ?
O15 U1 O10 90.8(3) . 4_644 ?
O5 U1 O10 87.8(3) . 4_644 ?
O2 U1 O10 143.5(3) . 4_644 ?
O15 U1 O9 83.8(3) . 4_654 ?
O5 U1 O9 97.1(3) . 4_654 ?
O2 U1 O9 140.8(3) . 4_654 ?
O10 U1 O9 74.4(3) 4_644 4_654 ?
O15 U1 O1 96.0(3) . . ?
O5 U1 O1 85.9(3) . . ?
O2 U1 O1 72.4(3) . . ?
O10 U1 O1 144.0(3) 4_644 . ?
O9 U1 O1 71.3(2) 4_654 . ?
O15 U1 O12 91.0(3) . 4_645 ?
O5 U1 O12 87.4(3) . 4_645 ?
O2 U1 O12 70.2(2) . 4_645 ?
O10 U1 O12 73.6(3) 4_644 4_645 ?
O9 U1 O12 147.4(2) 4_654 4_645 ?
O1 U1 O12 141.3(2) . 4_645 ?
O15 U1 Cs2 132.5(3) . 4_655 ?
O5 U1 Cs2 45.8(2) . 4_655 ?
O2 U1 Cs2 120.66(19) . 4_655 ?
O10 U1 Cs2 43.82(18) 4_644 4_655 ?
O9 U1 Cs2 93.56(18) 4_654 4_655 ?
O1 U1 Cs2 128.1(2) . 4_655 ?
O12 U1 Cs2 66.7(2) 4_645 4_655 ?
O15 U1 Cs1 133.4(3) . . ?
O5 U1 Cs1 46.6(2) . . ?
O2 U1 Cs1 48.60(19) . . ?
O10 U1 Cs1 119.35(17) 4_644 . ?
O9 U1 Cs1 135.53(18) 4_654 . ?
O1 U1 Cs1 80.02(18) . . ?
O12 U1 Cs1 67.91(17) 4_645 . ?
Cs2 U1 Cs1 77.950(17) 4_655 . ?
O15 U1 Cs2 62.8(3) . . ?
O5 U1 Cs2 118.5(2) . . ?
O2 U1 Cs2 42.36(18) . . ?
O10 U1 Cs2 153.62(18) 4_644 . ?
O9 U1 Cs2 100.15(17) 4_654 . ?
O1 U1 Cs2 46.9(2) . . ?
O12 U1 Cs2 105.96(19) 4_645 . ?
Cs2 U1 Cs2 160.919(18) 4_655 . ?
Cs1 U1 Cs2 82.969(16) . . ?
O15 U1 Cs1 22.6(3) . 4_644 ?
O5 U1 Cs1 155.7(2) . 4_644 ?
O2 U1 Cs1 79.52(18) . 4_644 ?
O10 U1 Cs1 83.42(19) 4_644 4_644 ?
O9 U1 Cs1 102.31(18) 4_654 4_644 ?
O1 U1 Cs1 114.1(2) . 4_644 ?
O12 U1 Cs1 68.41(19) 4_645 4_644 ?
Cs2 U1 Cs1 117.643(18) 4_655 4_644 ?
Cs1 U1 Cs1 120.45(2) . 4_644 ?
Cs2 U1 Cs1 72.405(15) . 4_644 ?
O6 U2 O14 178.8(4) . . ?
O6 U2 O11 90.0(4) . 1_565 ?
O14 U2 O11 89.7(3) . 1_565 ?
O6 U2 O3 85.1(3) . 2_674 ?
O14 U2 O3 94.5(3) . 2_674 ?
O11 U2 O3 145.0(3) 1_565 2_674 ?
O6 U2 O7 86.7(3) . . ?
O14 U2 O7 94.4(3) . . ?
O11 U2 O7 75.8(3) 1_565 . ?
O3 U2 O7 138.2(3) 2_674 . ?
O6 U2 O4 90.4(3) . . ?
O14 U2 O4 88.4(3) . . ?
O11 U2 O4 71.9(3) 1_565 . ?
O3 U2 O4 73.5(3) 2_674 . ?
O7 U2 O4 147.6(3) . . ?
O6 U2 O16 97.5(3) . 2_675 ?
O14 U2 O16 83.4(3) . 2_675 ?
O11 U2 O16 145.7(3) 1_565 2_675 ?
O3 U2 O16 69.2(3) 2_674 2_675 ?
O7 U2 O16 71.4(3) . 2_675 ?
O4 U2 O16 140.9(3) . 2_675 ?
O6 U2 Cs1 137.3(3) . 2_674 ?
O14 U2 Cs1 42.5(2) . 2_674 ?
O11 U2 Cs1 129.8(2) 1_565 2_674 ?
O3 U2 Cs1 54.04(18) 2_674 2_674 ?
O7 U2 Cs1 114.40(17) . 2_674 ?
O4 U2 Cs1 89.0(2) . 2_674 ?
O16 U2 Cs1 59.69(19) 2_675 2_674 ?
O6 U2 Cs2 129.6(3) . 1_565 ?
O14 U2 Cs2 49.6(2) . 1_565 ?
O11 U2 Cs2 47.9(2) 1_565 1_565 ?
O3 U2 Cs2 112.8(2) 2_674 1_565 ?
O7 U2 Cs2 103.89(18) . 1_565 ?
O4 U2 Cs2 55.0(2) . 1_565 ?
O16 U2 Cs2 132.7(2) 2_675 1_565 ?
Cs1 U2 Cs2 82.881(17) 2_674 1_565 ?
O6 U2 Cs2 120.7(2) . 2_675 ?
O14 U2 Cs2 60.6(3) . 2_675 ?
O11 U2 Cs2 100.2(2) 1_565 2_675 ?
O3 U2 Cs2 112.04(18) 2_674 2_675 ?
O7 U2 Cs2 42.12(17) . 2_675 ?
O4 U2 Cs2 148.4(2) . 2_675 ?
O16 U2 Cs2 47.6(2) 2_675 2_675 ?
Cs1 U2 Cs2 72.372(17) 2_674 2_675 ?
Cs2 U2 Cs2 96.567(13) 1_565 2_675 ?
O6 U2 Cs1 3.9(3) . . ?
O14 U2 Cs1 176.3(2) . . ?
O11 U2 Cs1 86.7(2) 1_565 . ?
O3 U2 Cs1 88.95(19) 2_674 . ?
O7 U2 Cs1 84.03(18) . . ?
O4 U2 Cs1 91.2(2) . . ?
O16 U2 Cs1 99.2(2) 2_675 . ?
Cs1 U2 Cs1 141.127(11) 2_674 . ?
Cs2 U2 Cs1 127.598(16) 1_565 . ?
Cs2 U2 Cs1 119.365(18) 2_675 . ?
O8 Mo1 O3 110.1(4) . . ?
O8 Mo1 O7 106.6(4) . . ?
O3 Mo1 O7 110.7(4) . . ?
O8 Mo1 O10 108.6(4) . . ?
O3 Mo1 O10 109.7(4) . . ?
O7 Mo1 O10 111.1(3) . . ?
O8 Mo1 Cs2 57.1(3) . 2_675 ?
O3 Mo1 Cs2 123.1(2) . 2_675 ?
O7 Mo1 Cs2 49.6(2) . 2_675 ?
O10 Mo1 Cs2 127.1(3) . 2_675 ?
O8 Mo1 Cs2 69.0(3) . 1_566 ?
O3 Mo1 Cs2 118.9(3) . 1_566 ?
O7 Mo1 Cs2 128.6(2) . 1_566 ?
O10 Mo1 Cs2 39.9(2) . 1_566 ?
Cs2 Mo1 Cs2 107.13(3) 2_675 1_566 ?
O16 Mo2 O4 107.8(4) . . ?
O16 Mo2 O12 111.8(4) . . ?
O4 Mo2 O12 108.9(4) . . ?
O16 Mo2 O1 107.0(4) . . ?
O4 Mo2 O1 110.8(4) . . ?
O12 Mo2 O1 110.5(3) . . ?
O16 Mo2 Cs2 51.3(3) . . ?
O4 Mo2 Cs2 119.6(3) . . ?
O12 Mo2 Cs2 131.4(3) . . ?
O1 Mo2 Cs2 55.9(3) . . ?
O13 Mo3 O11 107.4(4) . . ?
O13 Mo3 O9 111.7(4) . . ?
O11 Mo3 O9 111.0(4) . . ?
O13 Mo3 O2 110.8(4) . . ?
O11 Mo3 O2 106.8(4) . . ?
O9 Mo3 O2 109.1(4) . . ?
O13 Mo3 Cs1 142.5(3) . . ?
O11 Mo3 Cs1 110.2(3) . . ?
O9 Mo3 Cs1 53.1(2) . . ?
O2 Mo3 Cs1 58.3(2) . . ?
O13 Mo3 Cs2 101.9(3) . . ?
O11 Mo3 Cs2 56.9(3) . . ?
O9 Mo3 Cs2 146.4(2) . . ?
O2 Mo3 Cs2 55.7(2) . . ?
Cs1 Mo3 Cs2 98.92(3) . . ?
O6 Cs1 O15 70.5(2) . 4_655 ?
O6 Cs1 O13 136.1(2) . 4_655 ?
O15 Cs1 O13 67.7(2) 4_655 4_655 ?
O6 Cs1 O9 137.96(19) . . ?
O15 Cs1 O9 139.6(2) 4_655 . ?
O13 Cs1 O9 84.8(2) 4_655 . ?
O6 Cs1 O14 89.2(2) . 2_675 ?
O15 Cs1 O14 121.4(2) 4_655 2_675 ?
O13 Cs1 O14 101.2(2) 4_655 2_675 ?
O9 Cs1 O14 91.80(19) . 2_675 ?
O6 Cs1 O2 90.95(19) . . ?
O15 Cs1 O2 114.8(2) 4_655 . ?
O13 Cs1 O2 118.4(2) 4_655 . ?
O9 Cs1 O2 52.98(18) . . ?
O14 Cs1 O2 120.04(18) 2_675 . ?
O6 Cs1 O5 79.2(2) . . ?
O15 Cs1 O5 61.3(2) 4_655 . ?
O13 Cs1 O5 92.1(2) 4_655 . ?
O9 Cs1 O5 92.12(18) . . ?
O14 Cs1 O5 166.38(19) 2_675 . ?
O2 Cs1 O5 53.81(18) . . ?
O6 Cs1 O3 56.37(19) . . ?
O15 Cs1 O3 68.52(19) 4_655 . ?
O13 Cs1 O3 95.4(2) 4_655 . ?
O9 Cs1 O3 146.33(17) . . ?
O14 Cs1 O3 55.03(18) 2_675 . ?
O2 Cs1 O3 145.21(18) . . ?
O5 Cs1 O3 121.47(18) . . ?
O6 Cs1 O16 101.47(19) . 1_556 ?
O15 Cs1 O16 81.5(2) 4_655 1_556 ?
O13 Cs1 O16 59.8(2) 4_655 1_556 ?
O9 Cs1 O16 110.40(18) . 1_556 ?
O14 Cs1 O16 48.61(18) 2_675 1_556 ?
O2 Cs1 O16 162.34(19) . 1_556 ?
O5 Cs1 O16 140.59(19) . 1_556 ?
O3 Cs1 O16 45.10(18) . 1_556 ?
O6 Cs1 Mo3 113.10(15) . . ?
O15 Cs1 Mo3 135.55(15) 4_655 . ?
O13 Cs1 Mo3 105.92(16) 4_655 . ?
O9 Cs1 Mo3 26.66(12) . . ?
O14 Cs1 Mo3 103.06(14) 2_675 . ?
O2 Cs1 Mo3 27.15(13) . . ?
O5 Cs1 Mo3 75.49(13) . . ?
O3 Cs1 Mo3 152.60(13) . . ?
O16 Cs1 Mo3 135.39(14) 1_556 . ?
O6 Cs1 U2 79.18(15) . 2_675 ?
O15 Cs1 U2 99.25(15) 4_655 2_675 ?
O13 Cs1 U2 94.64(16) 4_655 2_675 ?
O9 Cs1 U2 112.50(13) . 2_675 ?
O14 Cs1 U2 22.18(13) 2_675 2_675 ?
O2 Cs1 U2 139.03(12) . 2_675 ?
O5 Cs1 U2 154.93(13) . 2_675 ?
O3 Cs1 U2 33.84(12) . 2_675 ?
O16 Cs1 U2 35.19(12) 1_556 2_675 ?
Mo3 Cs1 U2 125.18(2) . 2_675 ?
O6 Cs1 U1 86.04(15) . . ?
O15 Cs1 U1 83.51(15) 4_655 . ?
O13 Cs1 U1 101.89(16) 4_655 . ?
O9 Cs1 U1 73.45(12) . . ?
O14 Cs1 U1 151.19(14) 2_675 . ?
O2 Cs1 U1 31.90(12) . . ?
O5 Cs1 U1 22.16(13) . . ?
O3 Cs1 U1 138.42(13) . . ?
O16 Cs1 U1 159.82(13) 1_556 . ?
Mo3 Cs1 U1 53.819(18) . . ?
U2 Cs1 U1 162.98(2) 2_675 . ?
O10 Cs2 O7 106.77(18) 1_544 2_674 ?
O10 Cs2 O2 143.14(18) 1_544 . ?
O7 Cs2 O2 109.90(18) 2_674 . ?
O10 Cs2 O16 102.8(2) 1_544 . ?
O7 Cs2 O16 52.0(2) 2_674 . ?
O2 Cs2 O16 96.86(19) . . ?
O10 Cs2 O11 117.4(2) 1_544 . ?
O7 Cs2 O11 110.51(19) 2_674 . ?
O2 Cs2 O11 51.35(18) . . ?
O16 Cs2 O11 139.8(2) . . ?
O10 Cs2 O5 53.56(17) 1_544 4_644 ?
O7 Cs2 O5 145.36(18) 2_674 4_644 ?
O2 Cs2 O5 92.47(17) . 4_644 ?
O16 Cs2 O5 100.7(2) . 4_644 ?
O11 Cs2 O5 104.11(19) . 4_644 ?
O10 Cs2 O8 152.61(18) 1_544 2_674 ?
O7 Cs2 O8 51.10(18) 2_674 2_674 ?
O2 Cs2 O8 62.37(18) . 2_674 ?
O16 Cs2 O8 76.9(2) . 2_674 ?
O11 Cs2 O8 66.9(2) . 2_674 ?
O5 Cs2 O8 153.83(18) 4_644 2_674 ?
O10 Cs2 O1 131.4(2) 1_544 . ?
O7 Cs2 O1 86.11(18) 2_674 . ?
O2 Cs2 O1 49.38(18) . . ?
O16 Cs2 O1 49.23(17) . . ?
O11 Cs2 O1 99.83(19) . . ?
O5 Cs2 O1 89.32(18) 4_644 . ?
O8 Cs2 O1 69.21(19) 2_674 . ?
O10 Cs2 O14 103.68(19) 1_544 1_545 ?
O7 Cs2 O14 69.69(17) 2_674 1_545 ?
O2 Cs2 O14 92.35(18) . 1_545 ?
O16 Cs2 O14 120.6(2) . 1_545 ?
O11 Cs2 O14 50.28(17) . 1_545 ?
O5 Cs2 O14 137.45(18) 4_644 1_545 ?
O8 Cs2 O14 56.49(19) 2_674 1_545 ?
O1 Cs2 O14 124.46(19) . 1_545 ?
O10 Cs2 O4 72.7(2) 1_544 1_545 ?
O7 Cs2 O4 114.0(2) 2_674 1_545 ?
O2 Cs2 O4 95.37(19) . 1_545 ?
O16 Cs2 O4 164.11(18) . 1_545 ?
O11 Cs2 O4 46.8(2) . 1_545 ?
O5 Cs2 O4 88.82(19) 4_644 1_545 ?
O8 Cs2 O4 100.0(2) 2_674 1_545 ?
O1 Cs2 O4 144.57(18) . 1_545 ?
O14 Cs2 O4 48.64(18) 1_545 1_545 ?
O10 Cs2 Mo3 127.92(14) 1_544 . ?
O7 Cs2 Mo3 120.02(13) 2_674 . ?
O2 Cs2 Mo3 26.78(14) . . ?
O16 Cs2 Mo3 123.13(13) . . ?
O11 Cs2 Mo3 26.56(12) . . ?
O5 Cs2 Mo3 91.91(13) 4_644 . ?
O8 Cs2 Mo3 69.09(13) 2_674 . ?
O1 Cs2 Mo3 76.12(13) . . ?
O14 Cs2 Mo3 74.79(12) 1_545 . ?
O4 Cs2 Mo3 68.59(13) 1_545 . ?
O10 Cs2 Mo1 131.44(12) 1_544 2_674 ?
O7 Cs2 Mo1 26.00(13) 2_674 2_674 ?
O2 Cs2 Mo1 85.36(12) . 2_674 ?
O16 Cs2 Mo1 61.64(15) . 2_674 ?
O11 Cs2 Mo1 88.73(14) . 2_674 ?
O5 Cs2 Mo1 161.69(14) 4_644 2_674 ?
O8 Cs2 Mo1 25.13(13) 2_674 2_674 ?
O1 Cs2 Mo1 75.46(13) . 2_674 ?
O14 Cs2 Mo1 60.86(12) 1_545 2_674 ?
O4 Cs2 Mo1 109.48(13) 1_545 2_674 ?
Mo3 Cs2 Mo1 94.20(3) . 2_674 ?
Mo2 O1 U1 154.7(4) . . ?
Mo2 O1 Cs2 99.1(3) . . ?
U1 O1 Cs2 102.3(3) . . ?
Mo3 O2 U1 131.3(3) . . ?
Mo3 O2 Cs2 97.5(3) . . ?
U1 O2 Cs2 108.8(3) . . ?
Mo3 O2 Cs1 94.5(3) . . ?
U1 O2 Cs1 99.5(2) . . ?
Cs2 O2 Cs1 128.6(2) . . ?
Mo1 O3 U2 142.0(4) . 2_675 ?
Mo1 O3 Cs1 125.6(3) . . ?
U2 O3 Cs1 92.1(2) 2_675 . ?
Mo2 O4 U2 154.3(5) . . ?
Mo2 O4 Cs2 111.5(3) . 1_565 ?
U2 O4 Cs2 92.2(3) . 1_565 ?
U1 O5 Cs2 111.6(3) . 4_655 ?
U1 O5 Cs1 111.2(3) . . ?
Cs2 O5 Cs1 108.4(2) 4_655 . ?
U2 O6 Cs1 173.9(4) . . ?
Mo1 O7 U2 132.1(4) . . ?
Mo1 O7 Cs2 104.4(3) . 2_675 ?
U2 O7 Cs2 107.0(2) . 2_675 ?
Mo1 O8 Cs2 97.7(3) . 2_675 ?
Mo3 O9 U1 131.5(4) . 4_645 ?
Mo3 O9 Cs1 100.3(3) . . ?
U1 O9 Cs1 128.2(3) 4_645 . ?
Mo1 O10 U1 136.4(4) . 4_655 ?
Mo1 O10 Cs2 118.1(3) . 1_566 ?
U1 O10 Cs2 104.2(2) 4_655 1_566 ?
Mo3 O11 U2 161.2(6) . 1_545 ?
Mo3 O11 Cs2 96.5(3) . . ?
U2 O11 Cs2 100.9(3) 1_545 . ?
Mo2 O12 U1 159.3(4) . 4_654 ?
Mo3 O13 Cs1 139.4(4) . 4_644 ?
U2 O14 Cs1 115.3(3) . 2_674 ?
U2 O14 Cs2 107.8(3) . 1_565 ?
Cs1 O14 Cs2 117.5(2) 2_674 1_565 ?
U1 O15 Cs1 144.7(4) . 4_644 ?
Mo2 O16 U2 147.9(5) . 2_674 ?
Mo2 O16 Cs2 104.4(3) . . ?
U2 O16 Cs2 99.3(3) 2_674 . ?
Mo2 O16 Cs1 114.1(3) . 1_554 ?
U2 O16 Cs1 85.1(2) 2_674 1_554 ?
Cs2 O16 Cs1 94.1(2) . 1_554 ?

loop_
_geom_bond_atom_site_label_1
_geom_bond_atom_site_label_2
_geom_bond_distance
_geom_bond_site_symmetry_2
_geom_bond_publ_flag
U1 O15 1.765(8) . ?
U1 O5 1.772(8) . ?
U1 O2 2.346(7) . ?
U1 O10 2.347(6) 4_644 ?
U1 O9 2.349(7) 4_654 ?
U1 O1 2.407(7) . ?
U1 O12 2.425(7) 4_645 ?
U1 Cs2 4.2989(9) 4_655 ?
U1 Cs1 4.3785(9) . ?
U1 Cs2 4.5993(9) . ?
U1 Cs1 4.6418(10) 4_644 ?
U2 O6 1.766(8) . ?
U2 O14 1.769(7) . ?
U2 O11 2.308(7) 1_565 ?
U2 O3 2.361(7) 2_674 ?
U2 O7 2.372(7) . ?
U2 O4 2.377(8) . ?
U2 O16 2.451(8) 2_675 ?
U2 Cs1 4.2379(9) 2_674 ?
U2 Cs2 4.3816(10) 1_565 ?
U2 Cs2 4.4226(9) 2_675 ?
U2 Cs1 4.7912(9) . ?
Mo1 O8 1.691(7) . ?
Mo1 O3 1.770(8) . ?
Mo1 O7 1.786(7) . ?
Mo1 O10 1.790(7) . ?
Mo1 Cs2 3.9461(12) 2_675 ?
Mo1 Cs2 4.2198(13) 1_566 ?
Mo2 O16 1.740(8) . ?
Mo2 O4 1.748(8) . ?
Mo2 O12 1.758(7) . ?
Mo2 O1 1.759(8) . ?
Mo2 Cs2 4.1027(15) . ?
Mo3 O13 1.697(8) . ?
Mo3 O11 1.768(7) . ?
Mo3 O9 1.778(7) . ?
Mo3 O2 1.785(8) . ?
Mo3 Cs1 3.9004(14) . ?
Mo3 Cs2 3.9283(12) . ?
Cs1 O6 3.031(8) . ?
Cs1 O15 3.088(9) 4_655 ?
Cs1 O13 3.152(9) 4_655 ?
Cs1 O9 3.169(8) . ?
Cs1 O14 3.169(7) 2_675 ?
Cs1 O2 3.330(8) . ?
Cs1 O5 3.413(7) . ?
Cs1 O3 3.433(8) . ?
Cs1 O16 3.672(8) 1_556 ?
Cs1 U2 4.2379(9) 2_675 ?
Cs2 O10 3.071(7) 1_544 ?
Cs2 O7 3.102(7) 2_674 ?
Cs2 O2 3.273(7) . ?
Cs2 O16 3.307(9) . ?
Cs2 O11 3.312(10) . ?
Cs2 O5 3.318(7) 4_644 ?
Cs2 O8 3.345(8) 2_674 ?
Cs2 O1 3.440(8) . ?
Cs2 O14 3.503(7) 1_545 ?
Cs2 O4 3.590(9) 1_545 ?
Cs2 Mo1 3.9461(12) 2_674 ?
O3 U2 2.361(7) 2_675 ?
O4 Cs2 3.590(9) 1_565 ?
O5 Cs2 3.318(7) 4_655 ?
O7 Cs2 3.102(7) 2_675 ?
O8 Cs2 3.345(8) 2_675 ?
O9 U1 2.349(7) 4_645 ?
O10 U1 2.347(6) 4_655 ?
O10 Cs2 3.071(7) 1_566 ?
O11 U2 2.308(7) 1_545 ?
O12 U1 2.425(7) 4_654 ?
O13 Cs1 3.152(9) 4_644 ?
O14 Cs1 3.169(7) 2_674 ?
O14 Cs2 3.503(7) 1_565 ?
O15 Cs1 3.088(8) 4_644 ?
O16 U2 2.451(8) 2_674 ?
O16 Cs1 3.672(8) 1_554 ?
